data_4335491
loop_
_publ_author_name
'Tiddo J. Mooibroek'
'Erica C. M. Wenker'
'Wietse Smit'
'Ilpo Mutikainen'
'Martin Lutz'
'Elisabeth Bouwman'

_publ_contact_author_address
; Bijvoet Center for Biomolecular Research
  Crystal and Structural Chemistry
  Utrecht University
  Padualaan 8
  3584 CH Utrecht
  The Netherlands
;
_publ_contact_author_email m.lutz@uu.nl
_publ_contact_author_fax '[+31] 30 2533940'
_publ_contact_author_name 'Martin Lutz'
_publ_contact_author_phone '[+31] 30 2533902'
_publ_section_title
;
 Homogeneous Hydrogenation and Isomerization of 1-Octene Catalyzed by
 Nickel(II) Complexes with Bidentate Diarylphosphane Ligands
;
_journal_name_full 'Inorganic Chemistry'
_journal_page_first 8190
_journal_page_last 8201
_journal_paper_doi 10.1021/ic400973t
_journal_volume 52
_journal_year 2013
_chemical_formula_moiety 'C35 H44 N Ni O6 P2, F6 P'
_chemical_formula_sum 'C35 H44 F6 N Ni O6 P3'
_chemical_formula_weight 840.33
_chemical_name_systematic
; 
 ? 
;
_space_group_IT_number 2
_symmetry_cell_setting triclinic
_symmetry_space_group_name_Hall '-P 1'
_symmetry_space_group_name_H-M 'P -1'
_atom_sites_solution_hydrogens difmap
_atom_sites_solution_primary direct
_atom_sites_solution_secondary difmap
_audit_creation_method SHELXL-97
_cell_angle_alpha 67.872(1)
_cell_angle_beta 63.753(1)
_cell_angle_gamma 78.577(1)
_cell_formula_units_Z 2
_cell_length_a 12.8383(3)
_cell_length_b 13.1291(3)
_cell_length_c 13.6642(3)
_cell_measurement_reflns_used 10245
_cell_measurement_temperature 110(2)
_cell_measurement_theta_max 27.50
_cell_measurement_theta_min 1.68
_cell_volume 1912.18(8)
_computing_cell_refinement Peakref
_computing_data_collection 'Nonius COLLECT'
_computing_data_reduction 'Eval15, Sadabs'
_computing_structure_refinement 'SHELXL-97 (Sheldrick, 1997)'
_computing_structure_solution 'SIR-97 (Altomare et al., 1997)'
_diffrn_ambient_temperature 110(2)
_diffrn_measured_fraction_theta_full 1.000
_diffrn_measured_fraction_theta_max 1.000
_diffrn_measurement_device_type 'Nonius KappaCCD'
_diffrn_measurement_method '\f and \w scans'
_diffrn_radiation_monochromator graphite
_diffrn_radiation_source 'rotating anode'
_diffrn_radiation_type MoK\a
_diffrn_radiation_wavelength 0.71073
_diffrn_reflns_av_R_equivalents 0.0229
_diffrn_reflns_av_sigmaI/netI 0.0156
_diffrn_reflns_limit_h_max 16
_diffrn_reflns_limit_h_min -16
_diffrn_reflns_limit_k_max 17
_diffrn_reflns_limit_k_min -17
_diffrn_reflns_limit_l_max 17
_diffrn_reflns_limit_l_min -17
_diffrn_reflns_number 47353
_diffrn_reflns_theta_full 27.48
_diffrn_reflns_theta_max 27.48
_diffrn_reflns_theta_min 1.68
_exptl_absorpt_coefficient_mu 0.706
_exptl_absorpt_correction_T_max 0.92
_exptl_absorpt_correction_T_min 0.75
_exptl_absorpt_correction_type multi-scan
_exptl_absorpt_process_details SADABS-2008/1
_exptl_crystal_colour yellow
_exptl_crystal_density_diffrn 1.459
_exptl_crystal_description block
_exptl_crystal_F_000 872
_exptl_crystal_size_max 0.39
_exptl_crystal_size_mid 0.36
_exptl_crystal_size_min 0.12
_refine_diff_density_max 0.319
_refine_diff_density_min -0.373
_refine_diff_density_rms 0.047
_refine_ls_extinction_method none
_refine_ls_goodness_of_fit_ref 1.030
_refine_ls_hydrogen_treatment mixed
_refine_ls_matrix_type full
_refine_ls_number_parameters 488
_refine_ls_number_reflns 8767
_refine_ls_number_restraints 0
_refine_ls_restrained_S_all 1.030
_refine_ls_R_factor_all 0.0293
_refine_ls_R_factor_gt 0.0255
_refine_ls_shift/su_max 0.002
_refine_ls_shift/su_mean 0.000
_refine_ls_structure_factor_coef Fsqd
_refine_ls_weighting_details 'calc w=1/[\s^2^(Fo^2^)+(0.0323P)^2^+0.9602P] where P=(Fo^2^+2Fc^2^)/3'
_refine_ls_weighting_scheme calc
_refine_ls_wR_factor_gt 0.0643
_refine_ls_wR_factor_ref 0.0664
_reflns_number_gt 7971
_reflns_number_total 8767
_reflns_threshold_expression I>2\s(I)
_cod_data_source_file ic400973t_si_004_3.cif
_cod_data_source_block s4272a
_cod_database_code 4335491

loop_
_symmetry_equiv_pos_as_xyz
'x, y, z'
'-x, -y, -z'

loop_
_atom_site_label
_atom_site_type_symbol
_atom_site_fract_x
_atom_site_fract_y
_atom_site_fract_z
_atom_site_U_iso_or_equiv
_atom_site_adp_type
_atom_site_occupancy
_atom_site_symmetry_multiplicity
_atom_site_calc_flag
_atom_site_refinement_flags
Ni1 Ni 0.642190(13) 0.347671(12) 0.632810(13) 0.01297(5) Uani 1 1 d .
P1 P 0.50912(3) 0.23822(3) 0.77552(3) 0.01318(7) Uani 1 1 d .
P2 P 0.70307(3) 0.36953(3) 0.74939(3) 0.01335(7) Uani 1 1 d .
O41 O 0.76338(8) 0.43943(8) 0.50742(8) 0.01778(18) Uani 1 1 d .
O42 O 0.62208(9) 0.56749(8) 0.49652(9) 0.0256(2) Uani 1 1 d .
O106 O 0.28345(8) 0.15200(8) 0.96715(8) 0.0211(2) Uani 1 1 d .
O206 O 0.82139(9) 0.34307(9) 0.89904(9) 0.0256(2) Uani 1 1 d .
O506 O 0.67739(8) 0.06934(8) 0.69849(9) 0.0225(2) Uani 1 1 d .
O606 O 0.56994(8) 0.58208(8) 0.73801(9) 0.0243(2) Uani 1 1 d .
N31 N 0.59661(11) 0.33269(10) 0.51984(10) 0.0183(2) Uani 1 1 d .
H31A H 0.527(2) 0.3514(18) 0.5256(19) 0.050(6) Uiso 1 1 d .
H31B H 0.616(2) 0.269(2) 0.512(2) 0.066(7) Uiso 1 1 d .
H31C H 0.639(2) 0.377(2) 0.455(3) 0.080(9) Uiso 1 1 d .
C1 C 0.54146(11) 0.16417(10) 0.90312(11) 0.0164(2) Uani 1 1 d .
H1A H 0.4823 0.1079 0.9565 0.020 Uiso 1 1 calc R
H1B H 0.6176 0.1245 0.8780 0.020 Uiso 1 1 calc R
C2 C 0.54564(11) 0.23240(11) 0.97268(11) 0.0171(2) Uani 1 1 d .
C3 C 0.59032(11) 0.35031(10) 0.89622(11) 0.0165(2) Uani 1 1 d .
H3A H 0.6208 0.3759 0.9378 0.020 Uiso 1 1 calc R
H3B H 0.5227 0.3993 0.8897 0.020 Uiso 1 1 calc R
C11 C 0.42417(12) 0.24699(13) 1.06443(12) 0.0237(3) Uani 1 1 d .
H11A H 0.3916 0.1746 1.1145 0.036 Uiso 1 1 calc R
H11B H 0.3732 0.2907 1.0261 0.036 Uiso 1 1 calc R
H11C H 0.4305 0.2849 1.1110 0.036 Uiso 1 1 calc R
C12 C 0.62198(12) 0.16469(12) 1.03785(12) 0.0224(3) Uani 1 1 d .
H12A H 0.6274 0.2049 1.0830 0.034 Uiso 1 1 calc R
H12B H 0.6999 0.1525 0.9822 0.034 Uiso 1 1 calc R
H12C H 0.5872 0.0936 1.0899 0.034 Uiso 1 1 calc R
C41 C 0.72627(12) 0.53733(11) 0.46503(11) 0.0201(3) Uani 1 1 d .
C42 C 0.82029(14) 0.61602(13) 0.37254(14) 0.0327(4) Uani 1 1 d .
H42A H 0.7874 0.6762 0.3242 0.049 Uiso 1 1 calc R
H42B H 0.8824 0.5768 0.3246 0.049 Uiso 1 1 calc R
H42C H 0.8521 0.6461 0.4089 0.049 Uiso 1 1 calc R
C101 C 0.37080(10) 0.31299(10) 0.82028(11) 0.0153(2) Uani 1 1 d .
C102 C 0.36480(11) 0.42585(11) 0.76193(11) 0.0179(2) Uani 1 1 d .
H102 H 0.4319 0.4610 0.6984 0.022 Uiso 1 1 calc R
C103 C 0.26140(12) 0.48731(11) 0.79605(12) 0.0222(3) Uani 1 1 d .
H103 H 0.2575 0.5638 0.7556 0.027 Uiso 1 1 calc R
C104 C 0.16424(12) 0.43561(12) 0.88972(13) 0.0234(3) Uani 1 1 d .
H104 H 0.0939 0.4776 0.9133 0.028 Uiso 1 1 calc R
C105 C 0.16747(11) 0.32360(12) 0.95000(12) 0.0211(3) Uani 1 1 d .
H105 H 0.1003 0.2896 1.0144 0.025 Uiso 1 1 calc R
C106 C 0.27042(11) 0.26193(11) 0.91473(11) 0.0173(2) Uani 1 1 d .
C107 C 0.18383(13) 0.09500(13) 1.06122(14) 0.0326(4) Uani 1 1 d .
H10A H 0.1544 0.1280 1.1225 0.049 Uiso 1 1 calc R
H10B H 0.2057 0.0174 1.0915 0.049 Uiso 1 1 calc R
H10C H 0.1232 0.1006 1.0341 0.049 Uiso 1 1 calc R
C201 C 0.82606(11) 0.27708(10) 0.76007(11) 0.0174(2) Uani 1 1 d .
C202 C 0.87645(11) 0.21052(11) 0.69048(12) 0.0221(3) Uani 1 1 d .
H202 H 0.8473 0.2147 0.6361 0.026 Uiso 1 1 calc R
C203 C 0.96969(12) 0.13767(12) 0.70021(14) 0.0302(3) Uani 1 1 d .
H203 H 1.0041 0.0926 0.6525 0.036 Uiso 1 1 calc R
C204 C 1.01133(12) 0.13186(12) 0.77994(15) 0.0332(4) Uani 1 1 d .
H204 H 1.0735 0.0812 0.7876 0.040 Uiso 1 1 calc R
C205 C 0.96431(12) 0.19836(12) 0.84881(14) 0.0300(3) Uani 1 1 d .
H205 H 0.9943 0.1936 0.9028 0.036 Uiso 1 1 calc R
C206 C 0.87244(11) 0.27242(11) 0.83808(12) 0.0220(3) Uani 1 1 d .
C207 C 0.85683(17) 0.33681(19) 0.98683(18) 0.0474(5) Uani 1 1 d .
H20A H 0.8465 0.2621 1.0428 0.071 Uiso 1 1 calc R
H20B H 0.8094 0.3893 1.0264 0.071 Uiso 1 1 calc R
H20C H 0.9389 0.3547 0.9515 0.071 Uiso 1 1 calc R
C501 C 0.48468(11) 0.13342(10) 0.73116(11) 0.0171(2) Uani 1 1 d .
C502 C 0.37957(12) 0.12989(12) 0.72503(12) 0.0219(3) Uani 1 1 d .
H502 H 0.3170 0.1791 0.7508 0.026 Uiso 1 1 calc R
C503 C 0.36521(13) 0.05559(12) 0.68193(13) 0.0258(3) Uani 1 1 d .
H503 H 0.2927 0.0527 0.6802 0.031 Uiso 1 1 calc R
C504 C 0.45717(13) -0.01403(12) 0.64162(12) 0.0248(3) Uani 1 1 d .
H504 H 0.4476 -0.0649 0.6121 0.030 Uiso 1 1 calc R
C505 C 0.56352(13) -0.01036(11) 0.64377(12) 0.0231(3) Uani 1 1 d .
H505 H 0.6269 -0.0570 0.6137 0.028 Uiso 1 1 calc R
C506 C 0.57722(11) 0.06166(10) 0.69008(11) 0.0183(3) Uani 1 1 d .
C507 C 0.77404(12) -0.00367(12) 0.65880(13) 0.0246(3) Uani 1 1 d .
H50A H 0.7505 -0.0801 0.7009 0.037 Uiso 1 1 calc R
H50B H 0.8388 0.0077 0.6727 0.037 Uiso 1 1 calc R
H50C H 0.7985 0.0117 0.5759 0.037 Uiso 1 1 calc R
C601 C 0.75997(11) 0.50546(10) 0.69628(11) 0.0172(2) Uani 1 1 d .
C602 C 0.87962(12) 0.51846(11) 0.65012(12) 0.0228(3) Uani 1 1 d .
H602 H 0.9306 0.4553 0.6497 0.027 Uiso 1 1 calc R
C603 C 0.92586(13) 0.62179(13) 0.60475(14) 0.0299(3) Uani 1 1 d .
H603 H 1.0073 0.6292 0.5748 0.036 Uiso 1 1 calc R
C604 C 0.85129(15) 0.71342(13) 0.60403(15) 0.0341(4) Uani 1 1 d .
H604 H 0.8818 0.7842 0.5745 0.041 Uiso 1 1 calc R
C605 C 0.73229(14) 0.70342(12) 0.64594(14) 0.0305(3) Uani 1 1 d .
H605 H 0.6823 0.7673 0.6428 0.037 Uiso 1 1 calc R
C606 C 0.68619(12) 0.59975(11) 0.69256(12) 0.0204(3) Uani 1 1 d .
C607 C 0.49579(14) 0.67508(12) 0.70992(15) 0.0295(3) Uani 1 1 d .
H60A H 0.4977 0.7299 0.7418 0.044 Uiso 1 1 calc R
H60B H 0.4160 0.6514 0.7430 0.044 Uiso 1 1 calc R
H60C H 0.5230 0.7076 0.6258 0.044 Uiso 1 1 calc R
P3 P 0.86147(3) 0.17044(3) 0.30415(3) 0.02428(8) Uani 1 1 d .
F1 F 0.81589(9) 0.20976(9) 0.41452(9) 0.0420(2) Uani 1 1 d .
F2 F 0.91498(9) 0.28789(8) 0.22030(10) 0.0472(3) Uani 1 1 d .
F3 F 0.90674(9) 0.13013(9) 0.19416(8) 0.0399(2) Uani 1 1 d .
F4 F 0.80750(9) 0.05224(8) 0.38594(8) 0.0353(2) Uani 1 1 d .
F5 F 0.74133(8) 0.21466(9) 0.29045(10) 0.0461(3) Uani 1 1 d .
F6 F 0.98066(8) 0.12642(8) 0.31866(9) 0.0363(2) Uani 1 1 d .

loop_
_atom_site_aniso_label
_atom_site_aniso_U_11
_atom_site_aniso_U_22
_atom_site_aniso_U_33
_atom_site_aniso_U_23
_atom_site_aniso_U_13
_atom_site_aniso_U_12
Ni1 0.01136(8) 0.01371(8) 0.01101(8) -0.00264(6) -0.00370(6) 0.00057(6)
P1 0.01169(14) 0.01280(14) 0.01284(14) -0.00340(11) -0.00418(11) 0.00059(11)
P2 0.01226(14) 0.01211(14) 0.01371(15) -0.00292(11) -0.00530(12) 0.00111(11)
O41 0.0151(4) 0.0198(5) 0.0146(4) -0.0026(4) -0.0054(3) -0.0003(3)
O42 0.0216(5) 0.0246(5) 0.0313(5) -0.0085(4) -0.0136(4) 0.0037(4)
O106 0.0152(4) 0.0199(5) 0.0196(5) -0.0012(4) -0.0029(4) -0.0033(4)
O206 0.0242(5) 0.0322(6) 0.0258(5) -0.0082(4) -0.0162(4) -0.0001(4)
O506 0.0182(5) 0.0216(5) 0.0293(5) -0.0136(4) -0.0093(4) 0.0054(4)
O606 0.0195(5) 0.0164(5) 0.0335(6) -0.0076(4) -0.0109(4) 0.0061(4)
N31 0.0169(6) 0.0216(6) 0.0144(5) -0.0043(5) -0.0056(4) -0.0009(5)
C1 0.0157(6) 0.0147(6) 0.0150(6) -0.0011(5) -0.0064(5) 0.0001(4)
C2 0.0154(6) 0.0203(6) 0.0119(6) -0.0022(5) -0.0048(5) -0.0009(5)
C3 0.0151(6) 0.0188(6) 0.0144(6) -0.0061(5) -0.0052(5) 0.0013(5)
C11 0.0195(6) 0.0332(8) 0.0156(6) -0.0079(6) -0.0040(5) -0.0029(6)
C12 0.0220(6) 0.0250(7) 0.0169(6) 0.0002(5) -0.0100(5) -0.0029(5)
C41 0.0203(6) 0.0223(7) 0.0175(6) -0.0037(5) -0.0090(5) -0.0027(5)
C42 0.0286(8) 0.0292(8) 0.0303(8) 0.0077(6) -0.0145(6) -0.0091(6)
C101 0.0133(5) 0.0180(6) 0.0154(6) -0.0072(5) -0.0062(5) 0.0021(4)
C102 0.0167(6) 0.0187(6) 0.0166(6) -0.0053(5) -0.0062(5) 0.0007(5)
C103 0.0214(6) 0.0193(6) 0.0255(7) -0.0079(5) -0.0113(6) 0.0053(5)
C104 0.0153(6) 0.0286(7) 0.0276(7) -0.0147(6) -0.0086(5) 0.0071(5)
C105 0.0131(6) 0.0291(7) 0.0197(6) -0.0096(5) -0.0042(5) -0.0005(5)
C106 0.0154(6) 0.0200(6) 0.0166(6) -0.0060(5) -0.0066(5) -0.0007(5)
C107 0.0190(7) 0.0302(8) 0.0285(8) 0.0034(6) -0.0010(6) -0.0058(6)
C201 0.0126(6) 0.0134(6) 0.0192(6) -0.0002(5) -0.0050(5) -0.0001(4)
C202 0.0164(6) 0.0156(6) 0.0255(7) -0.0037(5) -0.0036(5) -0.0004(5)
C203 0.0175(7) 0.0170(7) 0.0397(9) -0.0057(6) -0.0017(6) 0.0023(5)
C204 0.0153(6) 0.0200(7) 0.0476(10) 0.0034(6) -0.0111(6) 0.0013(5)
C205 0.0191(7) 0.0263(7) 0.0362(8) 0.0046(6) -0.0155(6) -0.0025(6)
C206 0.0159(6) 0.0196(6) 0.0238(7) 0.0020(5) -0.0087(5) -0.0031(5)
C207 0.0443(10) 0.0702(14) 0.0492(11) -0.0259(10) -0.0352(9) 0.0048(9)
C501 0.0193(6) 0.0150(6) 0.0155(6) -0.0040(5) -0.0064(5) -0.0016(5)
C502 0.0206(6) 0.0231(7) 0.0225(7) -0.0079(5) -0.0090(5) -0.0003(5)
C503 0.0264(7) 0.0291(7) 0.0261(7) -0.0096(6) -0.0121(6) -0.0050(6)
C504 0.0355(8) 0.0206(7) 0.0204(7) -0.0062(5) -0.0113(6) -0.0060(6)
C505 0.0299(7) 0.0160(6) 0.0203(7) -0.0066(5) -0.0077(6) 0.0007(5)
C506 0.0204(6) 0.0145(6) 0.0159(6) -0.0024(5) -0.0060(5) -0.0011(5)
C507 0.0221(7) 0.0214(7) 0.0258(7) -0.0097(6) -0.0076(6) 0.0074(5)
C601 0.0190(6) 0.0143(6) 0.0163(6) -0.0035(5) -0.0065(5) -0.0012(5)
C602 0.0196(6) 0.0192(7) 0.0247(7) -0.0042(5) -0.0070(5) -0.0019(5)
C603 0.0244(7) 0.0264(8) 0.0319(8) -0.0071(6) -0.0044(6) -0.0084(6)
C604 0.0366(9) 0.0185(7) 0.0362(9) -0.0076(6) -0.0032(7) -0.0092(6)
C605 0.0335(8) 0.0153(7) 0.0339(8) -0.0088(6) -0.0065(7) 0.0015(6)
C606 0.0212(6) 0.0173(6) 0.0207(6) -0.0072(5) -0.0069(5) 0.0015(5)
C607 0.0311(8) 0.0220(7) 0.0417(9) -0.0156(6) -0.0218(7) 0.0135(6)
P3 0.01896(17) 0.02101(18) 0.02485(18) -0.00635(14) -0.00624(14) 0.00724(13)
F1 0.0428(6) 0.0390(6) 0.0418(6) -0.0260(5) -0.0090(5) 0.0093(4)
F2 0.0410(6) 0.0261(5) 0.0512(6) 0.0010(5) -0.0104(5) -0.0007(4)
F3 0.0431(6) 0.0456(6) 0.0271(5) -0.0146(4) -0.0145(4) 0.0127(5)
F4 0.0415(5) 0.0283(5) 0.0310(5) -0.0043(4) -0.0131(4) -0.0052(4)
F5 0.0252(5) 0.0483(6) 0.0562(7) -0.0124(5) -0.0197(5) 0.0149(4)
F6 0.0264(5) 0.0384(5) 0.0470(6) -0.0183(5) -0.0197(4) 0.0130(4)

loop_
_atom_type_symbol
_atom_type_description
_atom_type_scat_dispersion_real
_atom_type_scat_dispersion_imag
_atom_type_scat_source
C C 0.0033 0.0016 'International Tables Vol C Tables 4.2.6.8 and 6.1.1.4'
H H 0.0000 0.0000 'International Tables Vol C Tables 4.2.6.8 and 6.1.1.4'
F F 0.0171 0.0103 'International Tables Vol C Tables 4.2.6.8 and 6.1.1.4'
N N 0.0061 0.0033 'International Tables Vol C Tables 4.2.6.8 and 6.1.1.4'
Ni Ni 0.3393 1.1124 'International Tables Vol C Tables 4.2.6.8 and 6.1.1.4'
O O 0.0106 0.0060 'International Tables Vol C Tables 4.2.6.8 and 6.1.1.4'
P P 0.1023 0.0942 'International Tables Vol C Tables 4.2.6.8 and 6.1.1.4'

loop_
_geom_angle_atom_site_label_1
_geom_angle_atom_site_label_2
_geom_angle_atom_site_label_3
_geom_angle
O41 Ni1 N31 88.39(5)
O41 Ni1 P1 177.86(3)
N31 Ni1 P1 91.92(4)
O41 Ni1 P2 87.95(3)
N31 Ni1 P2 176.29(4)
P1 Ni1 P2 91.715(13)
C101 P1 C501 105.62(6)
C101 P1 C1 108.20(6)
C501 P1 C1 106.28(6)
C101 P1 Ni1 110.62(4)
C501 P1 Ni1 110.59(4)
C1 P1 Ni1 115.03(4)
C201 P2 C601 103.38(6)
C201 P2 C3 108.17(6)
C601 P2 C3 107.05(6)
C201 P2 Ni1 111.77(5)
C601 P2 Ni1 112.18(4)
C3 P2 Ni1 113.66(4)
C41 O41 Ni1 112.83(8)
C106 O106 C107 118.05(11)
C206 O206 C207 118.69(12)
C506 O506 C507 117.51(11)
C606 O606 C607 117.06(11)
Ni1 N31 H31A 118.7(14)
Ni1 N31 H31B 111.5(17)
H31A N31 H31B 111(2)
Ni1 N31 H31C 104.9(18)
H31A N31 H31C 105(2)
H31B N31 H31C 105(2)
C2 C1 P1 117.79(9)
C2 C1 H1A 107.9
P1 C1 H1A 107.9
C2 C1 H1B 107.9
P1 C1 H1B 107.9
H1A C1 H1B 107.2
C11 C2 C12 107.07(11)
C11 C2 C1 111.33(11)
C12 C2 C1 106.56(11)
C11 C2 C3 106.24(11)
C12 C2 C3 112.12(11)
C1 C2 C3 113.42(10)
C2 C3 P2 118.00(9)
C2 C3 H3A 107.8
P2 C3 H3A 107.8
C2 C3 H3B 107.8
P2 C3 H3B 107.8
H3A C3 H3B 107.1
C2 C11 H11A 109.5
C2 C11 H11B 109.5
H11A C11 H11B 109.5
C2 C11 H11C 109.5
H11A C11 H11C 109.5
H11B C11 H11C 109.5
C2 C12 H12A 109.5
C2 C12 H12B 109.5
H12A C12 H12B 109.5
C2 C12 H12C 109.5
H12A C12 H12C 109.5
H12B C12 H12C 109.5
O42 C41 O41 124.00(12)
O42 C41 C42 121.23(13)
O41 C41 C42 114.77(12)
C41 C42 H42A 109.5
C41 C42 H42B 109.5
H42A C42 H42B 109.5
C41 C42 H42C 109.5
H42A C42 H42C 109.5
H42B C42 H42C 109.5
C102 C101 C106 119.03(11)
C102 C101 P1 118.72(9)
C106 C101 P1 122.20(10)
C103 C102 C101 120.68(12)
C103 C102 H102 119.7
C101 C102 H102 119.7
C104 C103 C102 119.27(13)
C104 C103 H103 120.4
C102 C103 H103 120.4
C103 C104 C105 121.49(12)
C103 C104 H104 119.3
C105 C104 H104 119.3
C104 C105 C106 119.18(12)
C104 C105 H105 120.4
C106 C105 H105 120.4
O106 C106 C105 124.19(12)
O106 C106 C101 115.46(11)
C105 C106 C101 120.34(12)
O106 C107 H10A 109.5
O106 C107 H10B 109.5
H10A C107 H10B 109.5
O106 C107 H10C 109.5
H10A C107 H10C 109.5
H10B C107 H10C 109.5
C202 C201 C206 119.20(12)
C202 C201 P2 120.33(10)
C206 C201 P2 120.47(10)
C201 C202 C203 120.42(14)
C201 C202 H202 119.8
C203 C202 H202 119.8
C204 C203 C202 119.40(15)
C204 C203 H203 120.3
C202 C203 H203 120.3
C203 C204 C205 121.45(13)
C203 C204 H204 119.3
C205 C204 H204 119.3
C204 C205 C206 119.32(15)
C204 C205 H205 120.3
C206 C205 H205 120.3
O206 C206 C205 124.44(13)
O206 C206 C201 115.40(11)
C205 C206 C201 120.16(14)
O206 C207 H20A 109.5
O206 C207 H20B 109.5
H20A C207 H20B 109.5
O206 C207 H20C 109.5
H20A C207 H20C 109.5
H20B C207 H20C 109.5
C502 C501 C506 118.56(12)
C502 C501 P1 121.56(10)
C506 C501 P1 119.52(10)
C503 C502 C501 121.11(13)
C503 C502 H502 119.4
C501 C502 H502 119.4
C504 C503 C502 119.52(13)
C504 C503 H503 120.2
C502 C503 H503 120.2
C503 C504 C505 120.64(13)
C503 C504 H504 119.7
C505 C504 H504 119.7
C504 C505 C506 120.01(13)
C504 C505 H505 120.0
C506 C505 H505 120.0
O506 C506 C505 124.28(12)
O506 C506 C501 115.61(11)
C505 C506 C501 120.11(12)
O506 C507 H50A 109.5
O506 C507 H50B 109.5
H50A C507 H50B 109.5
O506 C507 H50C 109.5
H50A C507 H50C 109.5
H50B C507 H50C 109.5
C602 C601 C606 118.52(12)
C602 C601 P2 120.32(10)
C606 C601 P2 120.98(10)
C603 C602 C601 121.58(13)
C603 C602 H602 119.2
C601 C602 H602 119.2
C604 C603 C602 118.87(14)
C604 C603 H603 120.6
C602 C603 H603 120.6
C603 C604 C605 120.87(14)
C603 C604 H604 119.6
C605 C604 H604 119.6
C604 C605 C606 120.08(14)
C604 C605 H605 120.0
C606 C605 H605 120.0
O606 C606 C605 124.01(12)
O606 C606 C601 115.96(12)
C605 C606 C601 120.03(13)
O606 C607 H60A 109.5
O606 C607 H60B 109.5
H60A C607 H60B 109.5
O606 C607 H60C 109.5
H60A C607 H60C 109.5
H60B C607 H60C 109.5
F6 P3 F2 90.65(6)
F6 P3 F1 89.82(6)
F2 P3 F1 90.77(6)
F6 P3 F5 179.62(6)
F2 P3 F5 89.47(6)
F1 P3 F5 89.82(6)
F6 P3 F4 89.92(5)
F2 P3 F4 178.72(6)
F1 P3 F4 90.38(6)
F5 P3 F4 89.96(6)
F6 P3 F3 90.18(5)
F2 P3 F3 89.66(6)
F1 P3 F3 179.57(7)
F5 P3 F3 90.18(6)
F4 P3 F3 89.19(6)

loop_
_geom_bond_atom_site_label_1
_geom_bond_atom_site_label_2
_geom_bond_distance
Ni1 O41 1.9072(9)
Ni1 N31 1.9589(12)
Ni1 P1 2.1682(3)
Ni1 P2 2.1830(3)
P1 C101 1.8145(12)
P1 C501 1.8239(13)
P1 C1 1.8333(12)
P2 C201 1.8163(13)
P2 C601 1.8213(13)
P2 C3 1.8381(13)
O41 C41 1.2866(16)
O42 C41 1.2411(17)
O106 C106 1.3622(16)
O106 C107 1.4313(16)
O206 C206 1.3573(18)
O206 C207 1.4305(19)
O506 C506 1.3667(16)
O506 C507 1.4415(15)
O606 C606 1.3695(16)
O606 C607 1.4332(16)
N31 H31A 0.86(2)
N31 H31B 0.86(3)
N31 H31C 0.85(3)
C1 C2 1.5538(18)
C1 H1A 0.9900
C1 H1B 0.9900
C2 C11 1.5406(18)
C2 C12 1.5409(17)
C2 C3 1.5557(18)
C3 H3A 0.9900
C3 H3B 0.9900
C11 H11A 0.9800
C11 H11B 0.9800
C11 H11C 0.9800
C12 H12A 0.9800
C12 H12B 0.9800
C12 H12C 0.9800
C41 C42 1.5109(19)
C42 H42A 0.9800
C42 H42B 0.9800
C42 H42C 0.9800
C101 C102 1.3987(18)
C101 C106 1.4125(17)
C102 C103 1.3937(18)
C102 H102 0.9500
C103 C104 1.387(2)
C103 H103 0.9500
C104 C105 1.391(2)
C104 H104 0.9500
C105 C106 1.3934(18)
C105 H105 0.9500
C107 H10A 0.9800
C107 H10B 0.9800
C107 H10C 0.9800
C201 C202 1.3944(19)
C201 C206 1.4115(19)
C202 C203 1.3989(19)
C202 H202 0.9500
C203 C204 1.384(3)
C203 H203 0.9500
C204 C205 1.386(2)
C204 H204 0.9500
C205 C206 1.3962(19)
C205 H205 0.9500
C207 H20A 0.9800
C207 H20B 0.9800
C207 H20C 0.9800
C501 C502 1.3992(18)
C501 C506 1.4069(18)
C502 C503 1.390(2)
C502 H502 0.9500
C503 C504 1.382(2)
C503 H503 0.9500
C504 C505 1.389(2)
C504 H504 0.9500
C505 C506 1.3930(19)
C505 H505 0.9500
C507 H50A 0.9800
C507 H50B 0.9800
C507 H50C 0.9800
C601 C602 1.3972(18)
C601 C606 1.4011(18)
C602 C603 1.392(2)
C602 H602 0.9500
C603 C604 1.381(2)
C603 H603 0.9500
C604 C605 1.389(2)
C604 H604 0.9500
C605 C606 1.393(2)
C605 H605 0.9500
C607 H60A 0.9800
C607 H60B 0.9800
C607 H60C 0.9800
P3 F6 1.5957(9)
P3 F2 1.5984(10)
P3 F1 1.6029(10)
P3 F5 1.6032(10)
P3 F4 1.6037(10)
P3 F3 1.6067(10)

loop_
_geom_hbond_atom_site_label_D
_geom_hbond_atom_site_label_H
_geom_hbond_atom_site_label_A
_geom_hbond_distance_DH
_geom_hbond_distance_HA
_geom_hbond_distance_DA
_geom_hbond_angle_DHA
_geom_hbond_site_symmetry_A
N31 H31A O42 0.86(2) 2.08(2) 2.9202(15) 165(2) 2_666
N31 H31B F1 0.86(3) 2.43(3) 2.9946(15) 124(2) .

loop_
_geom_torsion_atom_site_label_1
_geom_torsion_atom_site_label_2
_geom_torsion_atom_site_label_3
_geom_torsion_atom_site_label_4
_geom_torsion
N31 Ni1 P1 C101 -84.18(6)
P2 Ni1 P1 C101 96.57(4)
N31 Ni1 P1 C501 32.49(6)
P2 Ni1 P1 C501 -146.77(5)
N31 Ni1 P1 C1 152.87(6)
P2 Ni1 P1 C1 -26.39(5)
O41 Ni1 P2 C201 -81.87(5)
P1 Ni1 P2 C201 96.01(4)
O41 Ni1 P2 C601 33.72(5)
P1 Ni1 P2 C601 -148.40(5)
O41 Ni1 P2 C3 155.34(5)
P1 Ni1 P2 C3 -26.77(5)
N31 Ni1 O41 C41 76.73(9)
P2 Ni1 O41 C41 -103.88(9)
C101 P1 C1 C2 -56.81(11)
C501 P1 C1 C2 -169.84(9)
Ni1 P1 C1 C2 67.43(10)
P1 C1 C2 C11 87.14(12)
P1 C1 C2 C12 -156.45(9)
P1 C1 C2 C3 -32.61(14)
C11 C2 C3 P2 -157.31(9)
C12 C2 C3 P2 86.06(12)
C1 C2 C3 P2 -34.69(14)
C201 P2 C3 C2 -56.09(11)
C601 P2 C3 C2 -166.91(9)
Ni1 P2 C3 C2 68.66(10)
Ni1 O41 C41 O42 -4.60(17)
Ni1 O41 C41 C42 174.82(10)
C501 P1 C101 C102 -119.66(10)
C1 P1 C101 C102 126.87(10)
Ni1 P1 C101 C102 0.04(11)
C501 P1 C101 C106 62.87(12)
C1 P1 C101 C106 -50.60(12)
Ni1 P1 C101 C106 -177.43(9)
C106 C101 C102 C103 -0.13(19)
P1 C101 C102 C103 -177.67(10)
C101 C102 C103 C104 0.7(2)
C102 C103 C104 C105 -0.4(2)
C103 C104 C105 C106 -0.6(2)
C107 O106 C106 C105 2.93(19)
C107 O106 C106 C101 -178.14(12)
C104 C105 C106 O106 -179.96(12)
C104 C105 C106 C101 1.2(2)
C102 C101 C106 O106 -179.80(11)
P1 C101 C106 O106 -2.34(16)
C102 C101 C106 C105 -0.83(19)
P1 C101 C106 C105 176.63(10)
C601 P2 C201 C202 -115.35(11)
C3 P2 C201 C202 131.37(11)
Ni1 P2 C201 C202 5.50(12)
C601 P2 C201 C206 64.09(11)
C3 P2 C201 C206 -49.19(12)
Ni1 P2 C201 C206 -175.05(9)
C206 C201 C202 C203 1.84(19)
P2 C201 C202 C203 -178.72(10)
C201 C202 C203 C204 0.3(2)
C202 C203 C204 C205 -1.4(2)
C203 C204 C205 C206 0.4(2)
C207 O206 C206 C205 -5.0(2)
C207 O206 C206 C201 174.75(14)
C204 C205 C206 O206 -178.50(13)
C204 C205 C206 C201 1.7(2)
C202 C201 C206 O206 177.38(11)
P2 C201 C206 O206 -2.07(16)
C202 C201 C206 C205 -2.84(19)
P2 C201 C206 C205 177.71(10)
C101 P1 C501 C502 6.33(12)
C1 P1 C501 C502 121.13(11)
Ni1 P1 C501 C502 -113.39(10)
C101 P1 C501 C506 179.30(10)
C1 P1 C501 C506 -65.90(11)
Ni1 P1 C501 C506 59.59(11)
C506 C501 C502 C503 1.5(2)
P1 C501 C502 C503 174.54(11)
C501 C502 C503 C504 -1.7(2)
C502 C503 C504 C505 0.0(2)
C503 C504 C505 C506 1.9(2)
C507 O506 C506 C505 -1.31(19)
C507 O506 C506 C501 179.20(11)
C504 C505 C506 O506 178.39(12)
C504 C505 C506 C501 -2.1(2)
C502 C501 C506 O506 179.95(11)
P1 C501 C506 O506 6.77(16)
C502 C501 C506 C505 0.44(19)
P1 C501 C506 C505 -172.75(10)
C201 P2 C601 C602 14.49(12)
C3 P2 C601 C602 128.58(11)
Ni1 P2 C601 C602 -106.08(11)
C201 P2 C601 C606 -170.43(11)
C3 P2 C601 C606 -56.33(12)
Ni1 P2 C601 C606 69.00(11)
C606 C601 C602 C603 2.2(2)
P2 C601 C602 C603 177.44(12)
C601 C602 C603 C604 -1.0(2)
C602 C603 C604 C605 -1.1(3)
C603 C604 C605 C606 1.8(3)
C607 O606 C606 C605 16.2(2)
C607 O606 C606 C601 -164.63(12)
C604 C605 C606 O606 178.56(15)
C604 C605 C606 C601 -0.6(2)
C602 C601 C606 O606 179.37(12)
P2 C601 C606 O606 4.20(17)
C602 C601 C606 C605 -1.4(2)
P2 C601 C606 C605 -176.60(11)
